data_9009905
loop_
_publ_author_name
'Rundqvist, S.'
'Runnsjo, G.'

_publ_section_title
;
 Crystal structure refinement of Cr3C2
 Note: values obtained from intensities recorded photographically
;
_journal_name_full 'Acta Chemica Scandinavica'
_journal_page_first 1191
_journal_page_last 1199
_journal_paper_doi 10.3891/acta.chem.scand.23-1191
_journal_volume 23
_journal_year 1969
_chemical_compound_source Synthetic
_chemical_formula_sum 'C2 Cr3'
_chemical_name_mineral Tongbaite
_space_group_IT_number 62
_symmetry_space_group_name_Hall '-P 2ac 2n'
_symmetry_space_group_name_H-M 'P n m a'
_cell_angle_alpha 90
_cell_angle_beta 90
_cell_angle_gamma 90
_cell_length_a 5.5329
_cell_length_b 2.8290
_cell_length_c 11.4719
_cell_formula_units_Z 4
_cell_volume 179.565
_database_code_amcsd 0011913
_exptl_crystal_density_diffrn 6.659
_cod_original_formula_sum 'Cr3 C2'
_cod_database_code 9009905

loop_
_space_group_symop_operation_xyz
x,y,z
x,1/2-y,z
-x,1/2+y,-z
1/2-x,1/2+y,1/2+z
1/2+x,1/2-y,1/2-z
1/2+x,y,1/2-z
1/2-x,-y,1/2+z
-x,-y,-z

loop_
_atom_site_label
_atom_site_fract_x
_atom_site_fract_y
_atom_site_fract_z
_atom_site_U_iso_or_equiv
Cr1 0.01570 0.25000 0.40150 0.00203
Cr2 0.18080 0.25000 0.77370 0.00177
Cr3 0.86910 0.25000 0.93120 0.00152
C1 0.10080 0.25000 0.20550 0.00367
C2 0.24320 0.25000 0.95360 0.00215

loop_
_cod_related_entry_id
_cod_related_entry_database
_cod_related_entry_code
1 AMCSD 0011913
